data_4342470
loop_
_publ_author_name
'Carpenter, Alex E.'
'Mokhtarzadeh, Charles C.'
'Ripatti, Donald S.'
'Havrylyuk, Irena'
'Kamezawa, Ryo'
'Moore, Curtis E.'
'Rheingold, Arnold L.'
'Figueroa, Joshua S.'

_publ_section_title
;
 Comparative measure of the electronic influence of highly substituted
 aryl isocyanides.
;
_journal_issue 6
_journal_name_full 'Inorganic chemistry'
_journal_page_first 2936
_journal_page_last 2944
_journal_paper_doi 10.1021/ic5030845
_journal_volume 54
_journal_year 2015
_chemical_formula_moiety 'C30 H25 Cr N O5'
_chemical_formula_sum 'C30 H25 Cr N O5'
_chemical_formula_weight 531.51
_chemical_melting_point ?
_chemical_name_systematic Cr(CO)5(CNArMes2)
_space_group_crystal_system triclinic
_space_group_IT_number 2
_space_group_name_Hall '-P 1'
_space_group_name_H-M_alt 'P -1'
_symmetry_space_group_name_Hall '-P 1'
_symmetry_space_group_name_H-M 'P -1'
_atom_sites_solution_hydrogens geom
_audit_creation_date 2014-11-21
_audit_creation_method
; 
Olex2 1.2-beta 
(compiled 2014.11.21 svn.r3092 for OlexSys, GUI svn.r4949) 
;
_cell_angle_alpha 101.2300(10)
_cell_angle_beta 92.8150(10)
_cell_angle_gamma 118.3960(10)
_cell_formula_units_Z 2
_cell_length_a 10.0406(6)
_cell_length_b 10.2030(7)
_cell_length_c 15.5732(14)
_cell_measurement_reflns_used 9895
_cell_measurement_temperature 100(2)
_cell_measurement_theta_max 25.492
_cell_measurement_theta_min 2.337
_cell_volume 1357.86(17)
_computing_cell_refinement 'SAINT v7.68A (Bruker, 2009)'
_computing_data_collection 'APEX2 v2013.6-2 (Bruker, 2013)'
_computing_data_reduction 'SAINT v7.68A (Bruker, 2009)'
_computing_molecular_graphics 'Olex2 (Dolomanov et al., 2009)'
_computing_publication_material 'Olex2 (Dolomanov et al., 2009)'
_computing_structure_refinement 'XL (Sheldrick, 2008)'
_computing_structure_solution 'ShelXT (Sheldrick, 2008)'
_diffrn_ambient_temperature 100.15
_diffrn_detector 'Bruker APEX-II CCD'
_diffrn_detector_area_resol_mean 7.9
_diffrn_detector_type 'CCD Area Detector'
_diffrn_measured_fraction_theta_full 0.995
_diffrn_measured_fraction_theta_max 0.990
_diffrn_measurement_device 'Kappa Four-Circle Diffractometer'
_diffrn_measurement_device_type 'Bruker APEX-II CCD'
_diffrn_measurement_method '\f and \w scans'
_diffrn_radiation_monochromator graphite
_diffrn_radiation_probe x-ray
_diffrn_radiation_type MoK\a
_diffrn_radiation_wavelength 0.71073
_diffrn_reflns_av_R_equivalents 0.0275
_diffrn_reflns_av_unetI/netI 0.0239
_diffrn_reflns_Laue_measured_fraction_full 0.995
_diffrn_reflns_Laue_measured_fraction_max 0.990
_diffrn_reflns_limit_h_max 12
_diffrn_reflns_limit_h_min -12
_diffrn_reflns_limit_k_max 12
_diffrn_reflns_limit_k_min -10
_diffrn_reflns_limit_l_max 18
_diffrn_reflns_limit_l_min -18
_diffrn_reflns_number 17703
_diffrn_reflns_point_group_measured_fraction_full 0.995
_diffrn_reflns_point_group_measured_fraction_max 0.990
_diffrn_reflns_theta_full 25.000
_diffrn_reflns_theta_max 25.513
_diffrn_reflns_theta_min 1.351
_diffrn_source 'Micro Focus Rotating Anode'
_diffrn_source_type 'Bruker TXS'
_diffrn_standards_number 0
_exptl_absorpt_coefficient_mu 0.460
_exptl_absorpt_correction_T_max 0.7452
_exptl_absorpt_correction_T_min 0.6795
_exptl_absorpt_correction_type multi-scan
_exptl_absorpt_process_details
; 
SADABS-2008/1 (Bruker,2008) was used for absorption correction. 
wR2(int) was 0.0585 before and 0.0397 after correction. 
The Ratio of minimum to maximum transmission is 0.9118. 
The \l/2 correction factor is 0.0015. 
;
_exptl_crystal_colour 'clear colourless'
_exptl_crystal_colour_lustre clear
_exptl_crystal_colour_primary colourless
_exptl_crystal_density_diffrn 1.300
_exptl_crystal_density_meas ?
_exptl_crystal_density_method 'not measured'
_exptl_crystal_description block
_exptl_crystal_F_000 552
_exptl_crystal_size_max 0.1
_exptl_crystal_size_mid 0.1
_exptl_crystal_size_min 0.1
_refine_diff_density_max 0.302
_refine_diff_density_min -0.334
_refine_diff_density_rms 0.042
_refine_ls_extinction_method none
_refine_ls_goodness_of_fit_ref 1.035
_refine_ls_hydrogen_treatment constr
_refine_ls_matrix_type full
_refine_ls_number_parameters 340
_refine_ls_number_reflns 5002
_refine_ls_number_restraints 0
_refine_ls_restrained_S_all 1.035
_refine_ls_R_factor_all 0.0312
_refine_ls_R_factor_gt 0.0288
_refine_ls_shift/su_max 0.001
_refine_ls_shift/su_mean 0.000
_refine_ls_structure_factor_coef Fsqd
_refine_ls_weighting_details 'w=1/[\s^2^(Fo^2^)+(0.0317P)^2^+0.8058P] where P=(Fo^2^+2Fc^2^)/3'
_refine_ls_weighting_scheme calc
_refine_ls_wR_factor_gt 0.0774
_refine_ls_wR_factor_ref 0.0792
_reflns_Friedel_coverage 0.000
_reflns_number_gt 4659
_reflns_number_total 5002
_reflns_threshold_expression 'I > 2\s(I)'
_cod_data_source_file ic5030845_si_002.cif
_cod_data_source_block jfig448
_cod_depositor_comments
;
The following automatic conversions were performed:

'_chemical_melting_point' value 'not measured' was changed to '?' -
the value is undefined or not given.

'_diffrn_radiation_probe' value 'X-ray' changed to 'x-ray' according
to
/usr/data/users/saulius/crontab/automatic-downloads/rss-feeds/ACS/lib/dictionaries/cif_core.dic
dictionary named 'cif_core.dic' version 2.4.2 from 2011-04-26.

'_exptl_crystal_density_meas' value 'not measured' was changed to '?'
- the value is perceived as not measured.

Automatic conversion script
Id: cif_fix_values 3008 2015-01-20 13:52:24Z robertas 

 Adding full bibliography for 4342470--4342481.cif.
;
_cod_database_code 4342470
_shelxl_version_number 2014/6
_shelx_space_group_comment
; 
The symmetry employed for this shelxl refinement is uniquely defined 
by the following loop, which should always be used as a source of 
symmetry information in preference to the above space-group names. 
They are only intended as comments. 
;
_shelx_estimated_absorpt_t_max 0.955
_shelx_estimated_absorpt_t_min 0.955
_olex2_refinement_description
; 
1. Fixed Uiso 
 At 1.2 times of: 
  All C(H) groups 
 At 1.5 times of: 
  All C(H,H,H) groups 
2.a Aromatic/amide H refined with riding coordinates: 
 C25(H25), C28(H28), C9(H9), C10(H10), C11(H11), C19(H19), C16(H16) 
2.b Idealised Me refined as rotating group: 
 C24(H24A,H24B,H24C), C30(H30A,H30B,H30C), C27(H27A,H27B,H27C), C15(H15A,H15B, 
 H15C), C18(H18A,H18B,H18C), C21(H21A,H21B,H21C) 
;
_olex2_submission_special_instructions 'No special instructions were received'

loop_
_space_group_symop_operation_xyz
'x, y, z'
'-x, -y, -z'

loop_
_atom_site_label
_atom_site_type_symbol
_atom_site_fract_x
_atom_site_fract_y
_atom_site_fract_z
_atom_site_U_iso_or_equiv
_atom_site_adp_type
_atom_site_occupancy
_atom_site_site_symmetry_order
_atom_site_calc_flag
_atom_site_refinement_flags_posn
Cr1 Cr 1.18220(3) 0.49402(3) 0.31369(2) 0.01977(8) Uani 1 1 d .
O2 O 0.92343(13) 0.18589(13) 0.32981(8) 0.0318(3) Uani 1 1 d .
O5 O 1.18206(14) 0.64173(14) 0.50406(8) 0.0344(3) Uani 1 1 d .
O3 O 1.17787(15) 0.32307(14) 0.12914(8) 0.0350(3) Uani 1 1 d .
O1 O 1.44328(14) 0.45101(14) 0.38267(9) 0.0382(3) Uani 1 1 d .
O4 O 1.40533(14) 0.80951(14) 0.28728(9) 0.0369(3) Uani 1 1 d .
N1 N 0.92548(14) 0.55356(14) 0.24087(8) 0.0205(3) Uani 1 1 d .
C6 C 1.02008(17) 0.53062(16) 0.26770(9) 0.0200(3) Uani 1 1 d .
C7 C 0.80878(16) 0.58282(17) 0.21587(10) 0.0197(3) Uani 1 1 d .
C8 C 0.82335(17) 0.72526(17) 0.25612(10) 0.0206(3) Uani 1 1 d .
C22 C 0.96522(17) 0.84086(17) 0.32028(10) 0.0210(3) Uani 1 1 d .
C23 C 0.98494(18) 0.82537(17) 0.40674(10) 0.0239(3) Uani 1 1 d .
C24 C 0.8594(2) 0.6993(2) 0.43926(11) 0.0317(4) Uani 1 1 d .
H24A H 0.8654 0.6049 0.4218 0.048 Uiso 1 1 calc GR
H24B H 0.7593 0.6806 0.4131 0.048 Uiso 1 1 calc GR
H24C H 0.8719 0.7304 0.5041 0.048 Uiso 1 1 calc GR
C25 C 1.12490(19) 0.92678(18) 0.46229(11) 0.0294(4) Uani 1 1 d .
H25 H 1.1382 0.9177 0.5213 0.035 Uiso 1 1 calc R
C26 C 1.24487(19) 1.04015(19) 0.43396(12) 0.0318(4) Uani 1 1 d .
C28 C 1.22203(18) 1.05548(18) 0.34859(12) 0.0299(4) Uani 1 1 d .
H28 H 1.3028 1.1349 0.3291 0.036 Uiso 1 1 calc R
C29 C 1.08394(18) 0.95760(17) 0.29084(11) 0.0248(3) Uani 1 1 d .
C30 C 1.0645(2) 0.9757(2) 0.19784(12) 0.0343(4) Uani 1 1 d .
H30A H 0.9889 1.0096 0.1918 0.051 Uiso 1 1 calc GR
H30B H 1.0290 0.8769 0.1551 0.051 Uiso 1 1 calc GR
H30C H 1.1632 1.0525 0.1863 0.051 Uiso 1 1 calc GR
C27 C 1.3987(2) 1.1444(2) 0.49357(15) 0.0479(5) Uani 1 1 d .
H27A H 1.3866 1.1413 0.5553 0.072 Uiso 1 1 calc GR
H27B H 1.4380 1.2500 0.4879 0.072 Uiso 1 1 calc GR
H27C H 1.4712 1.1094 0.4761 0.072 Uiso 1 1 calc GR
C9 C 0.70515(18) 0.75144(18) 0.23080(10) 0.0242(3) Uani 1 1 d .
H9 H 0.7103 0.8464 0.2568 0.029 Uiso 1 1 calc R
C10 C 0.57951(18) 0.63985(19) 0.16770(11) 0.0271(3) Uani 1 1 d .
H10 H 0.4994 0.6592 0.1513 0.033 Uiso 1 1 calc R
C11 C 0.56932(17) 0.50027(18) 0.12821(10) 0.0254(3) Uani 1 1 d .
H11 H 0.4830 0.4259 0.0847 0.030 Uiso 1 1 calc R
C12 C 0.68452(17) 0.46841(17) 0.15178(10) 0.0218(3) Uani 1 1 d .
C13 C 0.68461(16) 0.32287(17) 0.11173(10) 0.0217(3) Uani 1 1 d .
C20 C 0.64332(18) 0.20785(18) 0.15781(11) 0.0261(3) Uani 1 1 d .
C19 C 0.65633(18) 0.07911(18) 0.12236(11) 0.0278(3) Uani 1 1 d .
H19 H 0.6276 0.0007 0.1534 0.033 Uiso 1 1 calc R
C17 C 0.71019(18) 0.06215(18) 0.04284(11) 0.0265(3) Uani 1 1 d .
C16 C 0.74920(19) 0.17718(19) -0.00210(10) 0.0275(3) Uani 1 1 d .
H16 H 0.7843 0.1661 -0.0572 0.033 Uiso 1 1 calc R
C14 C 0.73842(17) 0.30792(18) 0.03095(10) 0.0234(3) Uani 1 1 d .
C15 C 0.7878(2) 0.4329(2) -0.01817(11) 0.0317(4) Uani 1 1 d .
H15A H 0.8812 0.5247 0.0160 0.048 Uiso 1 1 calc GR
H15B H 0.7060 0.4582 -0.0260 0.048 Uiso 1 1 calc GR
H15C H 0.8085 0.3971 -0.0764 0.048 Uiso 1 1 calc GR
C18 C 0.7271(2) -0.0765(2) 0.00614(12) 0.0361(4) Uani 1 1 d .
H18A H 0.6685 -0.1275 -0.0541 0.054 Uiso 1 1 calc GR
H18B H 0.6881 -0.1483 0.0442 0.054 Uiso 1 1 calc GR
H18C H 0.8357 -0.0437 0.0045 0.054 Uiso 1 1 calc GR
C21 C 0.5880(2) 0.2230(2) 0.24584(13) 0.0413(5) Uani 1 1 d .
H21A H 0.5396 0.1229 0.2604 0.062 Uiso 1 1 calc GR
H21B H 0.5131 0.2583 0.2419 0.062 Uiso 1 1 calc GR
H21C H 0.6754 0.2977 0.2923 0.062 Uiso 1 1 calc GR
C2 C 1.02310(18) 0.30087(18) 0.32554(10) 0.0231(3) Uani 1 1 d .
C5 C 1.18104(17) 0.58777(18) 0.43243(11) 0.0250(3) Uani 1 1 d .
C3 C 1.18042(18) 0.39017(18) 0.19749(11) 0.0249(3) Uani 1 1 d .
C1 C 1.34364(18) 0.46562(18) 0.35719(11) 0.0267(3) Uani 1 1 d .
C4 C 1.32397(18) 0.69088(19) 0.29744(11) 0.0253(3) Uani 1 1 d .

loop_
_atom_site_aniso_label
_atom_site_aniso_U_11
_atom_site_aniso_U_22
_atom_site_aniso_U_33
_atom_site_aniso_U_23
_atom_site_aniso_U_13
_atom_site_aniso_U_12
Cr1 0.01883(13) 0.01911(14) 0.02300(14) 0.00500(10) 0.00301(10) 0.01078(10)
O2 0.0318(6) 0.0260(6) 0.0339(6) 0.0083(5) 0.0087(5) 0.0108(5)
O5 0.0428(7) 0.0335(7) 0.0265(6) 0.0036(5) 0.0053(5) 0.0201(6)
O3 0.0495(8) 0.0301(6) 0.0305(7) 0.0084(5) 0.0151(6) 0.0227(6)
O1 0.0280(6) 0.0296(7) 0.0571(8) 0.0057(6) -0.0062(6) 0.0173(5)
O4 0.0332(6) 0.0261(7) 0.0510(8) 0.0136(6) 0.0124(6) 0.0123(6)
N1 0.0214(6) 0.0182(6) 0.0220(6) 0.0036(5) 0.0036(5) 0.0105(5)
C6 0.0218(7) 0.0162(7) 0.0200(7) 0.0026(6) 0.0047(6) 0.0084(6)
C7 0.0188(7) 0.0218(7) 0.0224(7) 0.0083(6) 0.0056(6) 0.0118(6)
C8 0.0217(7) 0.0199(7) 0.0214(7) 0.0071(6) 0.0066(6) 0.0102(6)
C22 0.0209(7) 0.0179(7) 0.0258(8) 0.0027(6) 0.0038(6) 0.0119(6)
C23 0.0256(8) 0.0201(8) 0.0265(8) 0.0037(6) 0.0031(6) 0.0125(6)
C24 0.0346(9) 0.0304(9) 0.0271(8) 0.0104(7) 0.0058(7) 0.0125(8)
C25 0.0338(9) 0.0248(8) 0.0289(8) 0.0019(7) -0.0029(7) 0.0164(7)
C26 0.0256(8) 0.0203(8) 0.0446(10) -0.0012(7) -0.0027(7) 0.0116(7)
C28 0.0232(8) 0.0180(8) 0.0452(10) 0.0050(7) 0.0090(7) 0.0082(7)
C29 0.0268(8) 0.0196(8) 0.0309(8) 0.0053(6) 0.0093(7) 0.0138(7)
C30 0.0408(10) 0.0274(9) 0.0333(9) 0.0116(7) 0.0149(8) 0.0136(8)
C27 0.0319(10) 0.0306(10) 0.0667(14) -0.0006(9) -0.0146(9) 0.0109(8)
C9 0.0264(8) 0.0226(8) 0.0280(8) 0.0058(6) 0.0057(6) 0.0157(7)
C10 0.0233(8) 0.0302(9) 0.0326(9) 0.0080(7) 0.0032(7) 0.0170(7)
C11 0.0206(7) 0.0254(8) 0.0271(8) 0.0035(7) -0.0001(6) 0.0105(6)
C12 0.0219(7) 0.0210(8) 0.0231(7) 0.0064(6) 0.0056(6) 0.0106(6)
C13 0.0181(7) 0.0198(7) 0.0241(8) 0.0015(6) -0.0005(6) 0.0088(6)
C20 0.0250(8) 0.0238(8) 0.0285(8) 0.0060(7) 0.0074(6) 0.0112(7)
C19 0.0292(8) 0.0203(8) 0.0326(9) 0.0072(7) 0.0046(7) 0.0111(7)
C17 0.0268(8) 0.0225(8) 0.0276(8) 0.0001(6) -0.0009(6) 0.0130(7)
C16 0.0312(8) 0.0308(9) 0.0207(8) 0.0015(7) 0.0022(6) 0.0176(7)
C14 0.0232(7) 0.0239(8) 0.0219(7) 0.0039(6) -0.0007(6) 0.0117(6)
C15 0.0420(10) 0.0350(9) 0.0259(8) 0.0113(7) 0.0073(7) 0.0235(8)
C18 0.0477(11) 0.0287(9) 0.0346(9) 0.0016(7) 0.0040(8) 0.0237(8)
C21 0.0563(12) 0.0335(10) 0.0451(11) 0.0184(8) 0.0301(10) 0.0255(9)
C2 0.0257(8) 0.0268(8) 0.0206(7) 0.0045(6) 0.0032(6) 0.0167(7)
C5 0.0224(8) 0.0219(8) 0.0316(9) 0.0084(7) 0.0025(6) 0.0113(6)
C3 0.0254(8) 0.0227(8) 0.0321(9) 0.0118(7) 0.0085(7) 0.0139(7)
C1 0.0253(8) 0.0190(8) 0.0330(9) 0.0039(7) 0.0023(7) 0.0101(7)
C4 0.0241(8) 0.0265(9) 0.0292(8) 0.0056(7) 0.0045(6) 0.0159(7)

loop_
_atom_type_symbol
_atom_type_description
_atom_type_scat_dispersion_real
_atom_type_scat_dispersion_imag
_atom_type_scat_source
C C 0.0033 0.0016 'International Tables Vol C Tables 4.2.6.8 and 6.1.1.4'
H H 0.0000 0.0000 'International Tables Vol C Tables 4.2.6.8 and 6.1.1.4'
Cr Cr 0.3209 0.6236 'International Tables Vol C Tables 4.2.6.8 and 6.1.1.4'
N N 0.0061 0.0033 'International Tables Vol C Tables 4.2.6.8 and 6.1.1.4'
O O 0.0106 0.0060 'International Tables Vol C Tables 4.2.6.8 and 6.1.1.4'

loop_
_geom_angle_atom_site_label_1
_geom_angle_atom_site_label_2
_geom_angle_atom_site_label_3
_geom_angle
C2 Cr1 C6 87.55(6)
C2 Cr1 C5 89.83(6)
C5 Cr1 C6 90.90(6)
C3 Cr1 C6 90.75(6)
C3 Cr1 C2 87.43(6)
C3 Cr1 C5 176.74(6)
C3 Cr1 C4 92.83(7)
C1 Cr1 C6 177.92(6)
C1 Cr1 C2 94.53(7)
C1 Cr1 C5 89.23(7)
C1 Cr1 C3 89.22(7)
C1 Cr1 C4 91.66(7)
C4 Cr1 C6 86.26(6)
C4 Cr1 C2 173.80(6)
C4 Cr1 C5 90.08(7)
C6 N1 C7 175.14(14)
N1 C6 Cr1 179.40(14)
N1 C7 C8 118.09(13)
N1 C7 C12 118.04(13)
C12 C7 C8 123.87(14)
C7 C8 C22 118.77(13)
C9 C8 C7 117.13(14)
C9 C8 C22 124.06(13)
C23 C22 C8 120.32(13)
C23 C22 C29 120.36(14)
C29 C22 C8 119.11(14)
C22 C23 C24 121.16(14)
C25 C23 C22 118.83(15)
C25 C23 C24 120.00(15)
C23 C24 H24A 109.5
C23 C24 H24B 109.5
C23 C24 H24C 109.5
H24A C24 H24B 109.5
H24A C24 H24C 109.5
H24B C24 H24C 109.5
C23 C25 H25 119.1
C26 C25 C23 121.81(16)
C26 C25 H25 119.1
C25 C26 C28 118.45(15)
C25 C26 C27 121.20(17)
C28 C26 C27 120.35(17)
C26 C28 H28 119.1
C26 C28 C29 121.81(15)
C29 C28 H28 119.1
C22 C29 C30 121.00(15)
C28 C29 C22 118.70(15)
C28 C29 C30 120.29(15)
C29 C30 H30A 109.5
C29 C30 H30B 109.5
C29 C30 H30C 109.5
H30A C30 H30B 109.5
H30A C30 H30C 109.5
H30B C30 H30C 109.5
C26 C27 H27A 109.5
C26 C27 H27B 109.5
C26 C27 H27C 109.5
H27A C27 H27B 109.5
H27A C27 H27C 109.5
H27B C27 H27C 109.5
C8 C9 H9 119.7
C10 C9 C8 120.51(14)
C10 C9 H9 119.7
C9 C10 H10 119.5
C9 C10 C11 120.96(14)
C11 C10 H10 119.5
C10 C11 H11 119.7
C10 C11 C12 120.62(14)
C12 C11 H11 119.7
C7 C12 C13 118.77(13)
C11 C12 C7 116.91(14)
C11 C12 C13 124.31(14)
C20 C13 C12 120.27(13)
C20 C13 C14 120.19(14)
C14 C13 C12 119.34(14)
C13 C20 C21 121.08(14)
C19 C20 C13 119.09(14)
C19 C20 C21 119.82(15)
C20 C19 H19 119.1
C17 C19 C20 121.79(15)
C17 C19 H19 119.1
C19 C17 C16 118.08(14)
C19 C17 C18 121.24(15)
C16 C17 C18 120.68(15)
C17 C16 H16 119.0
C17 C16 C14 122.07(15)
C14 C16 H16 119.0
C13 C14 C15 120.87(14)
C16 C14 C13 118.77(14)
C16 C14 C15 120.35(14)
C14 C15 H15A 109.5
C14 C15 H15B 109.5
C14 C15 H15C 109.5
H15A C15 H15B 109.5
H15A C15 H15C 109.5
H15B C15 H15C 109.5
C17 C18 H18A 109.5
C17 C18 H18B 109.5
C17 C18 H18C 109.5
H18A C18 H18B 109.5
H18A C18 H18C 109.5
H18B C18 H18C 109.5
C20 C21 H21A 109.5
C20 C21 H21B 109.5
C20 C21 H21C 109.5
H21A C21 H21B 109.5
H21A C21 H21C 109.5
H21B C21 H21C 109.5
O2 C2 Cr1 176.77(14)
O5 C5 Cr1 178.22(14)
O3 C3 Cr1 177.34(13)
O1 C1 Cr1 178.49(15)
O4 C4 Cr1 177.98(14)

loop_
_geom_bond_atom_site_label_1
_geom_bond_atom_site_label_2
_geom_bond_distance
Cr1 C6 1.9673(15)
Cr1 C2 1.9094(16)
Cr1 C5 1.9126(17)
Cr1 C3 1.9052(17)
Cr1 C1 1.8935(17)
Cr1 C4 1.9075(17)
O2 C2 1.1412(19)
O5 C5 1.141(2)
O3 C3 1.140(2)
O1 C1 1.143(2)
O4 C4 1.142(2)
N1 C6 1.158(2)
N1 C7 1.3953(19)
C7 C8 1.400(2)
C7 C12 1.398(2)
C8 C22 1.491(2)
C8 C9 1.390(2)
C22 C23 1.401(2)
C22 C29 1.402(2)
C23 C24 1.508(2)
C23 C25 1.394(2)
C24 H24A 0.9800
C24 H24B 0.9800
C24 H24C 0.9800
C25 H25 0.9500
C25 C26 1.382(2)
C26 C28 1.389(3)
C26 C27 1.514(2)
C28 H28 0.9500
C28 C29 1.393(2)
C29 C30 1.510(2)
C30 H30A 0.9800
C30 H30B 0.9800
C30 H30C 0.9800
C27 H27A 0.9800
C27 H27B 0.9800
C27 H27C 0.9800
C9 H9 0.9500
C9 C10 1.389(2)
C10 H10 0.9500
C10 C11 1.390(2)
C11 H11 0.9500
C11 C12 1.393(2)
C12 C13 1.495(2)
C13 C20 1.399(2)
C13 C14 1.403(2)
C20 C19 1.391(2)
C20 C21 1.512(2)
C19 H19 0.9500
C19 C17 1.388(2)
C17 C16 1.389(2)
C17 C18 1.510(2)
C16 H16 0.9500
C16 C14 1.390(2)
C14 C15 1.508(2)
C15 H15A 0.9800
C15 H15B 0.9800
C15 H15C 0.9800
C18 H18A 0.9800
C18 H18B 0.9800
C18 H18C 0.9800
C21 H21A 0.9800
C21 H21B 0.9800
C21 H21C 0.9800

loop_
_geom_torsion_atom_site_label_1
_geom_torsion_atom_site_label_2
_geom_torsion_atom_site_label_3
_geom_torsion_atom_site_label_4
_geom_torsion
N1 C7 C8 C22 2.8(2)
N1 C7 C8 C9 -179.45(13)
N1 C7 C12 C11 179.78(13)
N1 C7 C12 C13 -1.5(2)
C7 C8 C22 C23 -76.89(18)
C7 C8 C22 C29 97.75(17)
C7 C8 C9 C10 -0.4(2)
C7 C12 C13 C20 79.44(19)
C7 C12 C13 C14 -95.37(17)
C8 C7 C12 C11 -0.5(2)
C8 C7 C12 C13 178.16(13)
C8 C22 C23 C24 -4.6(2)
C8 C22 C23 C25 173.85(14)
C8 C22 C29 C28 -173.49(13)
C8 C22 C29 C30 5.3(2)
C8 C9 C10 C11 -0.3(2)
C22 C8 C9 C10 177.25(14)
C22 C23 C25 C26 -1.0(2)
C23 C22 C29 C28 1.1(2)
C23 C22 C29 C30 179.95(14)
C23 C25 C26 C28 2.2(2)
C23 C25 C26 C27 -176.98(16)
C24 C23 C25 C26 177.50(15)
C25 C26 C28 C29 -1.7(2)
C26 C28 C29 C22 0.1(2)
C26 C28 C29 C30 -178.71(15)
C29 C22 C23 C24 -179.19(14)
C29 C22 C23 C25 -0.7(2)
C27 C26 C28 C29 177.43(16)
C9 C8 C22 C23 105.48(18)
C9 C8 C22 C29 -79.88(19)
C9 C10 C11 C12 0.7(2)
C10 C11 C12 C7 -0.2(2)
C10 C11 C12 C13 -178.85(14)
C11 C12 C13 C20 -101.98(19)
C11 C12 C13 C14 83.21(19)
C12 C7 C8 C22 -176.94(14)
C12 C7 C8 C9 0.9(2)
C12 C13 C20 C19 -174.82(14)
C12 C13 C20 C21 4.0(2)
C12 C13 C14 C16 175.03(14)
C12 C13 C14 C15 -3.3(2)
C13 C20 C19 C17 0.5(2)
C20 C13 C14 C16 0.2(2)
C20 C13 C14 C15 -178.16(15)
C20 C19 C17 C16 -1.0(2)
C20 C19 C17 C18 178.62(16)
C19 C17 C16 C14 1.2(2)
C17 C16 C14 C13 -0.8(2)
C17 C16 C14 C15 177.57(15)
C14 C13 C20 C19 0.0(2)
C14 C13 C20 C21 178.80(16)
C18 C17 C16 C14 -178.45(15)
C21 C20 C19 C17 -178.39(16)
